data_2000636
loop_
_publ_author_name
'Lynch, V. M.'
'Liao, Y.'
'Martin, S. F.'
'Davis, B. E.'

_publ_section_title
;
 Structure of a tricyclic subunit of manzamine A
;
_journal_issue 9
_journal_name_full 'Acta Crystallographica Section C'
_journal_page_first 1703
_journal_page_last 1705
_journal_paper_doi 10.1107/S0108270192001045
_journal_volume 48
_journal_year 1992
_chemical_formula_moiety 'C20 H29 N2,I1'
_chemical_formula_sum 'C20 H29 I N2'
_chemical_formula_weight 424.37
_space_group_IT_number 14
_space_group_name_Hall '-P 2yn'
_space_group_name_H-M_alt 'P 1 21/n 1'
_symmetry_cell_setting monoclinic
_symmetry_space_group_name_Hall '-P 2yn'
_symmetry_space_group_name_H-M 'P 1 21/n 1'
_cell_angle_alpha 90
_cell_angle_beta 91.56(3)
_cell_angle_gamma 90
_cell_formula_units_Z 4
_cell_length_a 9.441(4)
_cell_length_b 10.378(4)
_cell_length_c 20.023(9)
_cell_volume 1961.1(14)
_diffrn_radiation_type Mo
_diffrn_radiation_wavelength 0.7107
_exptl_absorpt_coefficient_mu 1.616
_exptl_crystal_density_diffrn 1.44
_exptl_crystal_F_000 864
_cod_data_source_file st0569.cif
_cod_data_source_block st0569a
_cod_original_cell_volume 1961.0(10)
_cod_original_formula_sum 'C20 H29 I1 N2'
_cod_database_code 2000636

loop_
_space_group_symop_id
_space_group_symop_operation_xyz
1 x,y,z
2 -x+1/2,y+1/2,-z+1/2
3 -x,-y,-z
4 x+1/2,-y+1/2,z+1/2

loop_
_atom_site_label
_atom_site_fract_x
_atom_site_fract_y
_atom_site_fract_z
_atom_site_U_iso_or_equiv
I1 .53972(2) -.07530(2) .716040(10) .03449(8)
C1 .7024(3) .2819(3) .62578(14) .0247(8)
N2 .7498(3) .2657(3) .55694(12) .0278(7)
C3 .6609(3) .1735(3) .5198(2) .0326(10)
C4 .5072(3) .2170(3) .5168(2) .0330(10)
C4A .4554(3) .2379(3) .5878(2) .0293(9)
C5 .3015(3) .2732(3) .5952(2) .0394(10)
C6 .2579(3) .2966(3) .6555(2) .0396(10)
C7 .3621(3) .2920(3) .7131(2) .0343(10)
C7A .5001(3) .3606(3) .69665(14) .0238(8)
N8 .4903(3) .5090(2) .70550(12) .0242(7)
C9 .5851(3) .5596(3) .6517(2) .0282(10)
C10 .5521(3) .4720(3) .5929(2) .0273(9)
C10A .5514(3) .3371(3) .62458(13) .0220(8)
C11 .8992(3) .2311(4) .5563(2) .0334(10)
C12 .9633(3) .2499(3) .4886(2) .0333(10)
C13 1.0618(3) .1627(4) .4657(2) .0363(10)
C14 1.1268(4) .1826(4) .4050(2) .0458(13)
C15 1.0911(4) .2875(4) .3664(2) .0474(13)
C16 .9937(4) .3753(5) .3887(2) .0482(13)
C17 .9304(4) .3569(4) .4500(2) .0421(11)
C18 .5452(4) .5487(3) .7735(2) .0343(11)
C19 .3453(3) .5651(3) .6956(2) .0349(10)
H1A .772(3) .342(3) .6517(15) .026(8)
H1B .702(3) .199(3) .6498(15) .026(8)
H3A .670(3) .086(3) .538(2) .024(8)
H3B .696(4) .164(3) .478(2) .040(9)
H4A .448(3) .151(3) .491(2) .036(9)
H4B .490(4) .294(3) .495(2) .039(10)
H4AA .469(3) .157(3) .6096(14) .017(7)
H5 .246(4) .279(3) .556(2) .037(9)
H6 .164(5) .321(4) .663(2) .068(13)
H7A .327(4) .320(3) .756(2) .033(9)
H7B .387(4) .199(4) .723(2) .046(10)
H7AA .570(3) .334(3) .7260(15) .028(9)
H9A .565(3) .653(3) .6464(14) .016(7)
H9B .684(3) .547(3) .667(2) .024(8)
H10A .622(3) .483(3) .5612(15) .021(7)
H10B .465(3) .493(3) .572(2) .024(8)
H11A .921(3) .141(4) .569(2) .033(9)
H11B .946(3) .288(3) .587(2) .025(8)
H13 1.090(4) .088(3) .492(2) .044(11)
H14 1.180(6) .133(5) .390(3) .09(2)
H15 1.134(4) .308(3) .325(2) .040(9)
H16 .973(4) .449(4) .366(2) .049(11)
H17 .865(5) .421(4) .468(2) .069(14)
H18A .536(5) .650(4) .773(2) .068(13)
H18B .474(4) .516(4) .803(2) .055(11)
H18C .645(4) .513(3) .781(2) .032(8)
H19A .356(4) .657(4) .703(2) .044(10)
H19B .315(4) .545(4) .650(2) .050(11)
H19C .288(4) .532(4) .730(2) .042(10)

loop_
_geom_angle_atom_site_label_1
_geom_angle_atom_site_label_2
_geom_angle_atom_site_label_3
_geom_angle
C3 N2 C1 111.5(2)
C1 N2 C11 110.9(2)
C11 N2 C3 112.2(3)
C4 C3 N2 111.1(3)
C4A C4 C3 109.6(3)
C5 C4A C10A 110.2(3)
C5 C4A C4 117.3(3)
C10A C4A C4 109.8(2)
C6 C5 C4A 117.6(3)
C7 C6 C5 119.3(3)
C7A C7 C6 111.5(3)
C10A C7A N8 106.4(2)
C10A C7A C7 114.6(2)
N8 C7A C7 112.6(2)
C10 C10A C1 109.4(2)
C10 C10A C4A 114.8(2)
C10 C10A C7A 104.2(2)
C1 C10A C4A 106.9(2)
C1 C10A C7A 110.9(2)
C4A C10A C7A 110.7(2)
C9 N8 C18 110.7(2)
C9 N8 C19 109.1(2)
C9 N8 C7A 103.0(2)
C18 N8 C19 107.7(3)
C18 N8 C7A 110.9(2)
C9 N8 C7A 115.3(2)
C10 C9 N8 103.4(2)
C10A C10 C9 103.3(2)
N2 C1 C10A 109.5(2)
C12 C11 N2 112.8(2)
C13 C12 C17 118.9(3)
C13 C12 C11 120.1(3)
C17 C12 C11 121.0(3)
C14 C13 C12 120.5(3)
C15 C14 C13 120.2(4)
C16 C15 C14 119.9(3)
C17 C16 C15 120.0(4)
C12 C17 C16 120.5(4)

loop_
_geom_bond_atom_site_label_1
_geom_bond_atom_site_label_2
_geom_bond_distance
C3 N2 1.462(4)
C1 N2 1.471(4)
C11 N2 1.455(4)
C4 C3 1.520(5)
C4A C4 1.530(5)
C5 C4A 1.510(4)
C10A C4A 1.545(4)
C6 C5 1.310(5)
C7 C6 1.495(5)
C7A C7 1.528(4)
C10A C7A 1.554(4)
N8 C7A 1.553(4)
C10 C10A 1.537(4)
C1 C10A 1.536(4)
C9 N8 1.514(4)
C18 N8 1.501(4)
C19 N8 1.496(4)
C10 C9 1.513(4)
C12 C11 1.513(4)
C13 C12 1.385(5)
C17 C12 1.382(5)
C14 C13 1.391(5)
C15 C14 1.372(6)
C16 C15 1.378(6)
C17 C16 1.393(5)
